data_7707918
loop_
_publ_author_name
'Guo, Yunnan'
'Rotaru, Aurelian'
'M\"uller-Bunz, Helge'
'Morgan, Grace G.'
'Zhang, Shishen'
'Xue, Shufang'
'Garcia, Yann'

_publ_section_title
;
 Auxiliary alkyl chain modulated spin crossover behaviour of
 [Fe(H<sub>2</sub>Bpz<sub>2</sub>)<sub>2</sub>(C<sub><i>n</i></sub>-bipy)]
 complexes.
;
_journal_issue 37
_journal_name_full 'Dalton transactions (Cambridge, England : 2003)'
_journal_page_first 12835
_journal_page_last 12842
_journal_paper_doi 10.1039/d1dt01787j
_journal_volume 50
_journal_year 2021
_chemical_formula_moiety 'C34 H44 B2 Fe N10 O4'
_chemical_formula_sum 'C34 H44 B2 Fe N10 O4'
_chemical_formula_weight 734.26
_space_group_crystal_system monoclinic
_space_group_IT_number 15
_space_group_name_Hall '-C 2yc'
_space_group_name_H-M_alt 'C 1 2/c 1'
_atom_sites_solution_hydrogens geom
_audit_creation_date 2021-05-07
_audit_creation_method
;
Olex2 1.3
(compiled 2020.11.12 svn.r5f609507 for OlexSys, GUI svn.r6257)
;
_audit_update_record
;
2021-05-27 deposited with the CCDC.	2021-07-01 downloaded from the CCDC.
;
_cell_angle_alpha 90
_cell_angle_beta 97.2920(10)
_cell_angle_gamma 90
_cell_formula_units_Z 8
_cell_length_a 30.2819(3)
_cell_length_b 14.2215(2)
_cell_length_c 16.6969(2)
_cell_measurement_reflns_used 11114
_cell_measurement_temperature 100(2)
_cell_measurement_theta_max 75.2280
_cell_measurement_theta_min 2.9350
_cell_volume 7132.43(15)
_computing_cell_refinement 'Bruker FRAMBO'
_computing_data_collection 'Bruker FRAMBO'
_computing_data_reduction 'Bruker SAINT'
_computing_molecular_graphics 'Olex2 1.3 (Dolomanov et al., 2009)'
_computing_publication_material 'Olex2 1.3 (Dolomanov et al., 2009)'
_computing_structure_refinement 'SHELXL-2014/7 (Sheldrick, 2014)'
_computing_structure_solution 'Bruker SHELXTL'
_diffrn_ambient_temperature 100(2)
_diffrn_measured_fraction_theta_full 0.993
_diffrn_measured_fraction_theta_max 0.970
_diffrn_measurement_device_type 'multiwire proportional'
_diffrn_measurement_method 'phi and omega scans'
_diffrn_radiation_type CuK\a
_diffrn_radiation_wavelength 1.54178
_diffrn_reflns_av_R_equivalents 0.0402
_diffrn_reflns_av_unetI/netI 0.0386
_diffrn_reflns_Laue_measured_fraction_full 0.993
_diffrn_reflns_Laue_measured_fraction_max 0.970
_diffrn_reflns_limit_h_max 31
_diffrn_reflns_limit_h_min -37
_diffrn_reflns_limit_k_max 17
_diffrn_reflns_limit_k_min -17
_diffrn_reflns_limit_l_max 20
_diffrn_reflns_limit_l_min -20
_diffrn_reflns_number 21171
_diffrn_reflns_point_group_measured_fraction_full 0.993
_diffrn_reflns_point_group_measured_fraction_max 0.970
_diffrn_reflns_theta_full 67.679
_diffrn_reflns_theta_max 75.787
_diffrn_reflns_theta_min 2.942
_diffrn_source 'sealed tube'
_exptl_absorpt_coefficient_mu 3.826
_exptl_absorpt_correction_T_max 1.00000
_exptl_absorpt_correction_T_min 0.53448
_exptl_absorpt_correction_type multi-scan
_exptl_crystal_colour green
_exptl_crystal_colour_primary green
_exptl_crystal_density_diffrn 1.368
_exptl_crystal_description needle
_exptl_crystal_F_000 3088
_exptl_crystal_size_max 0.22
_exptl_crystal_size_mid 0.064
_exptl_crystal_size_min 0.047
_refine_diff_density_max 0.782
_refine_diff_density_min -0.523
_refine_diff_density_rms 0.072
_refine_ls_extinction_method none
_refine_ls_goodness_of_fit_ref 1.087
_refine_ls_hydrogen_treatment constr
_refine_ls_matrix_type full
_refine_ls_number_parameters 462
_refine_ls_number_reflns 7199
_refine_ls_number_restraints 12
_refine_ls_restrained_S_all 1.087
_refine_ls_R_factor_all 0.0679
_refine_ls_R_factor_gt 0.0582
_refine_ls_shift/su_max 0.000
_refine_ls_shift/su_mean 0.000
_refine_ls_structure_factor_coef Fsqd
_refine_ls_weighting_details 'w=1/[\s^2^(Fo^2^)+(0.0928P)^2^+11.7813P] where P=(Fo^2^+2Fc^2^)/3'
_refine_ls_weighting_scheme calc
_refine_ls_wR_factor_gt 0.1611
_refine_ls_wR_factor_ref 0.1724
_reflns_Friedel_coverage 0.000
_reflns_number_gt 6045
_reflns_number_total 7199
_reflns_threshold_expression 'I > 2\s(I)'
_cod_data_source_file d1dt01787j2.cif
_cod_data_source_block XSF-SH93-100K
_cod_depositor_comments 'Adding full bibliography for 7707918--7707921.cif.'
_cod_database_code 7707918
_shelx_shelxl_version_number 2014/7
_shelx_space_group_comment
;
The symmetry employed for this shelxl refinement is uniquely defined
by the following loop, which should always be used as a source of
symmetry information in preference to the above space-group names.
They are only intended as comments.
;
_olex2_refinement_description
;
1. Uiso/Uaniso restraints and constraints
Uanis(C22) \\sim Ueq, Uanis(C23) \\sim Ueq: with sigma of 0.01 and sigma for
terminal atoms of 0.02
2.a Secondary CH2 refined with riding coordinates:
 B1(H1A,H1B), B2(H2A,H2B), C19(H19A,H19B), C20(H20A,H20B), C21(H21A,H21B),
 C22(H22A,H22B), C30(H30A,H30B), C31(H31A,H31B), C32(H32A,H32B), C33(H33A,H33B)
2.b Aromatic/amide H refined with riding coordinates:
 C1(H1), C2(H2), C3(H3), C4(H4), C5(H5), C6(H6), C7(H7), C8(H8), C9(H9),
 C10(H10), C11(H11), C12(H12), C13(H13), C15(H15), C16(H16), C25(H25), C26(H26),
  C28(H28)
2.c Idealised Me refined as rotating group:
 C23(H23A,H23B,H23C), C34(H34A,H34B,H34C)
;
_olex2_submission_special_instructions 'No special instructions were received'

loop_
_space_group_symop_operation_xyz
'x, y, z'
'-x, y, -z+1/2'
'x+1/2, y+1/2, z'
'-x+1/2, y+1/2, -z+1/2'
'-x, -y, -z'
'x, -y, z-1/2'
'-x+1/2, -y+1/2, -z'
'x+1/2, -y+1/2, z-1/2'

loop_
_atom_site_label
_atom_site_type_symbol
_atom_site_fract_x
_atom_site_fract_y
_atom_site_fract_z
_atom_site_U_iso_or_equiv
_atom_site_adp_type
_atom_site_occupancy
_atom_site_site_symmetry_order
_atom_site_calc_flag
_atom_site_refinement_flags_posn
_atom_site_refinement_flags_adp
_atom_site_refinement_flags_occupancy
_atom_site_disorder_assembly
_atom_site_disorder_group
Fe Fe 0.38308(2) 0.39441(3) 0.48604(3) 0.03034(15) Uani 1 1 d . . . . .
B1 B 0.43085(12) 0.2316(3) 0.3767(2) 0.0394(8) Uani 1 1 d . . . . .
H1A H 0.4572 0.2380 0.4159 0.047 Uiso 1 1 calc R U . . .
H1B H 0.4369 0.1856 0.3366 0.047 Uiso 1 1 calc R U . . .
B2 B 0.29839(12) 0.5014(3) 0.5629(2) 0.0395(8) Uani 1 1 d . . . . .
H2A H 0.3163 0.5581 0.5655 0.047 Uiso 1 1 calc R U . . .
H2B H 0.2705 0.5157 0.5830 0.047 Uiso 1 1 calc R U . . .
C1 C 0.33426(11) 0.2099(2) 0.48619(19) 0.0399(7) Uani 1 1 d . . . . .
H1 H 0.3137 0.2333 0.5181 0.048 Uiso 1 1 calc R U . . .
C2 C 0.33240(13) 0.1215(3) 0.4525(2) 0.0497(8) Uani 1 1 d . . . . .
H2 H 0.3113 0.0749 0.4568 0.060 Uiso 1 1 calc R U . . .
C3 C 0.36885(12) 0.1175(2) 0.4109(2) 0.0458(8) Uani 1 1 d . . . . .
H3 H 0.3770 0.0660 0.3818 0.055 Uiso 1 1 calc R U . . .
C4 C 0.39358(10) 0.4694(2) 0.31992(17) 0.0354(6) Uani 1 1 d . . . . .
H4 H 0.3818 0.5279 0.3302 0.042 Uiso 1 1 calc R U . . .
C5 C 0.40481(11) 0.4406(2) 0.24532(18) 0.0411(7) Uani 1 1 d . . . . .
H5 H 0.4023 0.4746 0.1974 0.049 Uiso 1 1 calc R U . . .
C6 C 0.42035(12) 0.3511(3) 0.25851(19) 0.0442(7) Uani 1 1 d . . . . .
H6 H 0.4306 0.3125 0.2199 0.053 Uiso 1 1 calc R U . . .
C7 C 0.37462(11) 0.3222(2) 0.65514(17) 0.0365(6) Uani 1 1 d . . . . .
H7 H 0.3995 0.2837 0.6571 0.044 Uiso 1 1 calc R U . . .
C8 C 0.34634(11) 0.3271(2) 0.71414(19) 0.0406(7) Uani 1 1 d . . . . .
H8 H 0.3487 0.2939 0.7625 0.049 Uiso 1 1 calc R U . . .
C9 C 0.31438(11) 0.3910(2) 0.6864(2) 0.0409(7) Uani 1 1 d . . . . .
H9 H 0.2905 0.4090 0.7129 0.049 Uiso 1 1 calc R U . . .
C10 C 0.30117(11) 0.3988(2) 0.36221(19) 0.0381(7) Uani 1 1 d . . . . .
H10 H 0.3150 0.3674 0.3234 0.046 Uiso 1 1 calc R U . . .
C11 C 0.25714(11) 0.4268(3) 0.3523(2) 0.0444(7) Uani 1 1 d . . . . .
H11 H 0.2362 0.4189 0.3070 0.053 Uiso 1 1 calc R U . . .
C12 C 0.25126(11) 0.4689(3) 0.4244(2) 0.0436(7) Uani 1 1 d . . . . .
H12 H 0.2249 0.4954 0.4366 0.052 Uiso 1 1 calc R U . . .
C13 C 0.37790(10) 0.6046(2) 0.47313(18) 0.0342(6) Uani 1 1 d . . . . .
H13 H 0.3498 0.5963 0.4444 0.041 Uiso 1 1 calc R U . . .
C14 C 0.39448(10) 0.6955(2) 0.48343(17) 0.0368(6) Uani 1 1 d . . . . .
C15 C 0.43612(10) 0.7087(2) 0.52789(18) 0.0368(6) Uani 1 1 d . . . . .
H15 H 0.4480 0.7687 0.5362 0.044 Uiso 1 1 calc R U . . .
C16 C 0.45929(10) 0.6309(2) 0.55929(17) 0.0351(6) Uani 1 1 d . . . . .
H16 H 0.4871 0.6380 0.5895 0.042 Uiso 1 1 calc R U . . .
C17 C 0.44103(10) 0.5421(2) 0.54576(17) 0.0335(6) Uani 1 1 d . . . . .
C18 C 0.36907(11) 0.7801(2) 0.45020(19) 0.0396(7) Uani 1 1 d . . . . .
C19 C 0.30164(12) 0.8361(2) 0.3801(2) 0.0463(8) Uani 1 1 d . . . . .
H19A H 0.3165 0.8736 0.3432 0.056 Uiso 1 1 calc R U . . .
H19B H 0.2957 0.8757 0.4248 0.056 Uiso 1 1 calc R U . . .
C20 C 0.25895(12) 0.7980(3) 0.3377(2) 0.0491(8) Uani 1 1 d . . . . .
H20A H 0.2655 0.7596 0.2927 0.059 Uiso 1 1 calc R U . . .
H20B H 0.2406 0.8502 0.3158 0.059 Uiso 1 1 calc R U . . .
C21 C 0.23257(14) 0.7396(3) 0.3910(2) 0.0599(10) Uani 1 1 d . . . . .
H21A H 0.2314 0.7726 0.4415 0.072 Uiso 1 1 calc R U . . .
H21B H 0.2480 0.6805 0.4034 0.072 Uiso 1 1 calc R U . . .
C22 C 0.18423(17) 0.7186(4) 0.3514(3) 0.0782(13) Uani 1 1 d . U . . .
H22A H 0.1691 0.6808 0.3879 0.094 Uiso 1 1 calc R U . . .
H22B H 0.1681 0.7773 0.3421 0.094 Uiso 1 1 calc R U . . .
C23 C 0.1841(2) 0.6682(4) 0.2738(3) 0.0849(15) Uani 1 1 d . U . . .
H23A H 0.1957 0.7086 0.2354 0.127 Uiso 1 1 calc R U . . .
H23B H 0.1542 0.6502 0.2537 0.127 Uiso 1 1 calc R U . . .
H23C H 0.2024 0.6130 0.2821 0.127 Uiso 1 1 calc R U . . .
C24 C 0.46395(10) 0.4555(2) 0.57434(17) 0.0337(6) Uani 1 1 d . . . . .
C25 C 0.50241(10) 0.4542(2) 0.62905(18) 0.0373(6) Uani 1 1 d . . . . .
H25 H 0.5153 0.5102 0.6491 0.045 Uiso 1 1 calc R U . . .
C26 C 0.52136(10) 0.3693(2) 0.65342(18) 0.0376(6) Uani 1 1 d . . . . .
H26 H 0.5472 0.3672 0.6901 0.045 Uiso 1 1 calc R U . . .
C27 C 0.50148(10) 0.2871(2) 0.62257(17) 0.0356(6) Uani 1 1 d . . . . .
C28 C 0.46225(10) 0.2929(2) 0.56914(17) 0.0349(6) Uani 1 1 d . . . . .
H28 H 0.4487 0.2375 0.5493 0.042 Uiso 1 1 calc R U . . .
C29 C 0.52142(11) 0.1945(2) 0.64735(18) 0.0394(7) Uani 1 1 d . . . . .
C30 C 0.51438(12) 0.0291(2) 0.6293(2) 0.0459(8) Uani 1 1 d . . . . .
H30A H 0.5200 0.0243 0.6876 0.055 Uiso 1 1 calc R U . . .
H30B H 0.5415 0.0125 0.6073 0.055 Uiso 1 1 calc R U . . .
C31 C 0.47743(12) -0.0365(2) 0.5972(2) 0.0497(8) Uani 1 1 d . . . . .
H31A H 0.4893 -0.0999 0.5986 0.060 Uiso 1 1 calc R U . . .
H31B H 0.4682 -0.0208 0.5410 0.060 Uiso 1 1 calc R U . . .
C32 C 0.43647(12) -0.0361(2) 0.6410(2) 0.0461(8) Uani 1 1 d . . . . .
H32A H 0.4165 -0.0852 0.6181 0.055 Uiso 1 1 calc R U . . .
H32B H 0.4456 -0.0519 0.6972 0.055 Uiso 1 1 calc R U . . .
C33 C 0.41095(12) 0.0558(2) 0.6377(2) 0.0464(8) Uani 1 1 d . . . . .
H33A H 0.4301 0.1043 0.6638 0.056 Uiso 1 1 calc R U . . .
H33B H 0.4031 0.0738 0.5816 0.056 Uiso 1 1 calc R U . . .
C34 C 0.36889(13) 0.0508(3) 0.6779(3) 0.0574(9) Uani 1 1 d . . . . .
H34A H 0.3496 0.0031 0.6522 0.086 Uiso 1 1 calc R U . . .
H34B H 0.3540 0.1105 0.6730 0.086 Uiso 1 1 calc R U . . .
H34C H 0.3764 0.0356 0.7340 0.086 Uiso 1 1 calc R U . . .
N1 N 0.36966(8) 0.25808(17) 0.46699(15) 0.0340(5) Uani 1 1 d . . . . .
N2 N 0.39066(9) 0.19967(18) 0.41905(15) 0.0367(5) Uani 1 1 d . . . . .
N3 N 0.40219(8) 0.40097(17) 0.37455(15) 0.0335(5) Uani 1 1 d . . . . .
N4 N 0.41859(9) 0.32757(19) 0.33566(14) 0.0369(6) Uani 1 1 d . . . . .
N5 N 0.36058(8) 0.38170(17) 0.59461(14) 0.0330(5) Uani 1 1 d . . . . .
N6 N 0.32310(8) 0.42358(18) 0.61423(15) 0.0355(5) Uani 1 1 d . . . . .
N7 N 0.32118(8) 0.42293(18) 0.43524(15) 0.0335(5) Uani 1 1 d . . . . .
N8 N 0.28941(8) 0.46561(18) 0.47398(15) 0.0360(5) Uani 1 1 d . . . . .
N9 N 0.44323(8) 0.37552(17) 0.54510(14) 0.0322(5) Uani 1 1 d . . . . .
N10 N 0.40042(8) 0.52803(17) 0.50264(14) 0.0332(5) Uani 1 1 d . . . . .
O1 O 0.38297(9) 0.85844(17) 0.46009(17) 0.0529(6) Uani 1 1 d . . . . .
O2 O 0.32979(7) 0.75711(15) 0.40994(13) 0.0406(5) Uani 1 1 d . . . . .
O3 O 0.55260(9) 0.18622(18) 0.69976(16) 0.0569(7) Uani 1 1 d . . . . .
O4 O 0.50112(7) 0.12483(15) 0.60580(13) 0.0402(5) Uani 1 1 d . . . . .

loop_
_atom_site_aniso_label
_atom_site_aniso_U_11
_atom_site_aniso_U_22
_atom_site_aniso_U_33
_atom_site_aniso_U_23
_atom_site_aniso_U_13
_atom_site_aniso_U_12
Fe 0.0363(3) 0.0286(2) 0.0267(2) -0.00049(17) 0.00639(17) -0.00021(17)
B1 0.0443(18) 0.0379(19) 0.0365(17) -0.0027(14) 0.0073(14) 0.0007(15)
B2 0.0438(18) 0.0381(19) 0.0375(18) -0.0036(14) 0.0092(14) -0.0004(15)
C1 0.0418(16) 0.0372(16) 0.0417(16) -0.0005(13) 0.0088(13) -0.0031(13)
C2 0.056(2) 0.0415(18) 0.053(2) -0.0062(15) 0.0114(16) -0.0120(15)
C3 0.058(2) 0.0327(16) 0.0470(18) -0.0114(14) 0.0078(15) -0.0018(14)
C4 0.0407(15) 0.0355(15) 0.0309(14) 0.0020(12) 0.0082(12) -0.0019(12)
C5 0.0488(17) 0.0450(18) 0.0304(14) 0.0031(13) 0.0081(13) 0.0017(14)
C6 0.0550(19) 0.0500(19) 0.0291(15) -0.0024(14) 0.0117(13) 0.0088(16)
C7 0.0467(16) 0.0346(15) 0.0291(14) 0.0026(12) 0.0085(12) -0.0002(13)
C8 0.0518(18) 0.0385(17) 0.0328(15) 0.0023(13) 0.0105(13) -0.0024(14)
C9 0.0447(17) 0.0431(18) 0.0379(16) -0.0027(13) 0.0165(13) -0.0028(13)
C10 0.0414(16) 0.0417(17) 0.0310(15) -0.0043(12) 0.0044(12) 0.0010(13)
C11 0.0414(16) 0.053(2) 0.0371(16) -0.0023(15) -0.0004(13) -0.0013(15)
C12 0.0385(16) 0.0498(19) 0.0426(17) -0.0033(15) 0.0059(13) 0.0058(14)
C13 0.0413(16) 0.0326(15) 0.0300(14) -0.0017(11) 0.0094(12) 0.0026(12)
C14 0.0433(16) 0.0374(16) 0.0308(14) -0.0005(12) 0.0095(12) 0.0005(13)
C15 0.0466(16) 0.0308(15) 0.0348(15) -0.0010(12) 0.0114(12) -0.0017(13)
C16 0.0410(15) 0.0367(16) 0.0281(13) -0.0029(12) 0.0064(11) -0.0039(12)
C17 0.0385(15) 0.0358(15) 0.0272(13) -0.0011(11) 0.0084(11) -0.0004(12)
C18 0.0494(17) 0.0349(16) 0.0348(15) 0.0003(12) 0.0070(13) 0.0012(13)
C19 0.0543(19) 0.0366(17) 0.0471(18) 0.0012(14) 0.0035(15) 0.0115(15)
C20 0.056(2) 0.048(2) 0.0423(18) 0.0040(15) 0.0021(15) 0.0118(16)
C21 0.067(2) 0.063(3) 0.049(2) -0.0028(18) 0.0047(18) 0.007(2)
C22 0.087(3) 0.073(3) 0.076(3) -0.009(2) 0.014(2) -0.005(3)
C23 0.107(4) 0.070(3) 0.078(3) 0.014(3) 0.012(3) -0.010(3)
C24 0.0401(15) 0.0346(15) 0.0281(13) 0.0013(11) 0.0106(11) -0.0006(12)
C25 0.0417(16) 0.0375(16) 0.0334(15) -0.0015(12) 0.0070(12) -0.0036(13)
C26 0.0412(16) 0.0422(17) 0.0294(14) -0.0001(12) 0.0042(12) 0.0025(13)
C27 0.0414(15) 0.0363(16) 0.0300(14) 0.0007(12) 0.0075(12) 0.0001(12)
C28 0.0420(15) 0.0356(15) 0.0280(13) 0.0020(11) 0.0085(11) 0.0034(12)
C29 0.0440(16) 0.0397(17) 0.0347(15) 0.0015(13) 0.0051(13) 0.0001(13)
C30 0.0528(19) 0.0349(17) 0.0493(18) -0.0007(14) 0.0034(15) 0.0083(14)
C31 0.059(2) 0.0342(17) 0.054(2) -0.0041(15) 0.0024(16) 0.0059(15)
C32 0.0541(19) 0.0378(17) 0.0449(18) -0.0006(14) 0.0007(14) -0.0029(14)
C33 0.0560(19) 0.0405(18) 0.0429(17) 0.0030(14) 0.0078(15) -0.0009(15)
C34 0.056(2) 0.050(2) 0.068(2) 0.0021(18) 0.0136(18) -0.0063(17)
N1 0.0427(13) 0.0270(12) 0.0333(12) -0.0008(10) 0.0084(10) 0.0003(10)
N2 0.0449(14) 0.0309(13) 0.0346(12) -0.0066(10) 0.0067(10) -0.0003(11)
N3 0.0399(13) 0.0323(13) 0.0289(12) -0.0001(9) 0.0068(10) 0.0011(10)
N4 0.0454(14) 0.0377(14) 0.0289(12) -0.0040(10) 0.0096(10) 0.0042(11)
N5 0.0389(13) 0.0317(12) 0.0291(12) -0.0022(9) 0.0074(10) -0.0028(10)
N6 0.0386(13) 0.0369(13) 0.0330(12) -0.0032(10) 0.0122(10) 0.0008(11)
N7 0.0361(12) 0.0315(12) 0.0334(12) -0.0026(10) 0.0064(10) 0.0004(10)
N8 0.0380(13) 0.0365(13) 0.0342(13) -0.0017(10) 0.0068(10) 0.0025(10)
N9 0.0351(12) 0.0346(13) 0.0275(11) 0.0011(10) 0.0068(9) -0.0014(10)
N10 0.0402(13) 0.0294(12) 0.0316(12) -0.0004(10) 0.0109(10) -0.0013(10)
O1 0.0604(15) 0.0324(12) 0.0627(16) -0.0007(11) -0.0046(12) -0.0014(11)
O2 0.0460(12) 0.0340(11) 0.0414(12) 0.0000(9) 0.0034(9) 0.0031(9)
O3 0.0608(15) 0.0423(14) 0.0608(16) 0.0026(12) -0.0186(12) 0.0033(12)
O4 0.0447(12) 0.0345(11) 0.0401(11) 0.0015(9) 0.0011(9) 0.0040(9)

loop_
_atom_type_symbol
_atom_type_description
_atom_type_scat_dispersion_real
_atom_type_scat_dispersion_imag
_atom_type_scat_source
C C 0.0181 0.0091 'International Tables Vol C Tables 4.2.6.8 and 6.1.1.4'
H H 0.0000 0.0000 'International Tables Vol C Tables 4.2.6.8 and 6.1.1.4'
B B 0.0090 0.0039 'International Tables Vol C Tables 4.2.6.8 and 6.1.1.4'
N N 0.0311 0.0180 'International Tables Vol C Tables 4.2.6.8 and 6.1.1.4'
O O 0.0492 0.0322 'International Tables Vol C Tables 4.2.6.8 and 6.1.1.4'
Fe Fe -1.1336 3.1974 'International Tables Vol C Tables 4.2.6.8 and 6.1.1.4'

loop_
_geom_angle_atom_site_label_1
_geom_angle_atom_site_label_2
_geom_angle_atom_site_label_3
_geom_angle
_geom_angle_site_symmetry_1
_geom_angle_site_symmetry_3
_geom_angle_publ_flag
N1 Fe N3 88.53(10) . . ?
N1 Fe N5 88.35(10) . . ?
N1 Fe N7 88.19(10) . . ?
N3 Fe N5 176.07(10) . . ?
N7 Fe N3 87.85(10) . . ?
N7 Fe N5 89.66(10) . . ?
N9 Fe N1 95.94(10) . . ?
N9 Fe N3 96.45(10) . . ?
N9 Fe N5 86.26(10) . . ?
N9 Fe N7 174.09(10) . . ?
N9 Fe N10 81.35(10) . . ?
N10 Fe N1 176.12(10) . . ?
N10 Fe N3 89.01(10) . . ?
N10 Fe N5 94.23(10) . . ?
N10 Fe N7 94.72(10) . . ?
N4 B1 N2 107.5(3) . . ?
N6 B2 N8 108.1(3) . . ?
N1 C1 C2 111.1(3) . . ?
C1 C2 C3 104.5(3) . . ?
N2 C3 C2 109.2(3) . . ?
N3 C4 C5 110.3(3) . . ?
C6 C5 C4 104.4(3) . . ?
N4 C6 C5 109.5(3) . . ?
N5 C7 C8 109.7(3) . . ?
C9 C8 C7 105.5(3) . . ?
N6 C9 C8 108.7(3) . . ?
N7 C10 C11 110.8(3) . . ?
C12 C11 C10 104.5(3) . . ?
N8 C12 C11 109.3(3) . . ?
N10 C13 C14 123.3(3) . . ?
C13 C14 C15 118.7(3) . . ?
C13 C14 C18 122.8(3) . . ?
C15 C14 C18 118.5(3) . . ?
C16 C15 C14 118.5(3) . . ?
C15 C16 C17 119.8(3) . . ?
C16 C17 C24 123.4(3) . . ?
N10 C17 C16 122.5(3) . . ?
N10 C17 C24 114.1(3) . . ?
O1 C18 C14 122.9(3) . . ?
O1 C18 O2 125.1(3) . . ?
O2 C18 C14 112.0(3) . . ?
O2 C19 C20 108.4(3) . . ?
C19 C20 C21 114.1(3) . . ?
C20 C21 C22 113.1(4) . . ?
C23 C22 C21 111.2(4) . . ?
C25 C24 C17 123.4(3) . . ?
N9 C24 C17 114.1(3) . . ?
N9 C24 C25 122.4(3) . . ?
C26 C25 C24 119.4(3) . . ?
C25 C26 C27 119.1(3) . . ?
C26 C27 C28 118.9(3) . . ?
C26 C27 C29 120.2(3) . . ?
C28 C27 C29 120.9(3) . . ?
N9 C28 C27 122.6(3) . . ?
O3 C29 C27 122.7(3) . . ?
O3 C29 O4 125.3(3) . . ?
O4 C29 C27 112.0(3) . . ?
O4 C30 C31 108.4(3) . . ?
C30 C31 C32 116.3(3) . . ?
C33 C32 C31 115.4(3) . . ?
C34 C33 C32 113.4(3) . . ?
C1 N1 Fe 127.5(2) . . ?
C1 N1 N2 105.9(2) . . ?
N2 N1 Fe 125.67(19) . . ?
C3 N2 B1 127.9(3) . . ?
C3 N2 N1 109.2(3) . . ?
N1 N2 B1 122.7(2) . . ?
C4 N3 Fe 127.5(2) . . ?
C4 N3 N4 106.6(2) . . ?
N4 N3 Fe 124.79(19) . . ?
C6 N4 B1 127.5(3) . . ?
C6 N4 N3 109.2(3) . . ?
N3 N4 B1 123.2(2) . . ?
C7 N5 Fe 128.2(2) . . ?
C7 N5 N6 106.8(2) . . ?
N6 N5 Fe 124.30(19) . . ?
C9 N6 B2 127.6(3) . . ?
C9 N6 N5 109.2(3) . . ?
N5 N6 B2 123.0(2) . . ?
C10 N7 Fe 128.9(2) . . ?
C10 N7 N8 106.3(2) . . ?
N8 N7 Fe 124.58(19) . . ?
C12 N8 B2 127.7(3) . . ?
C12 N8 N7 109.1(2) . . ?
N7 N8 B2 123.1(2) . . ?
C24 N9 Fe 114.8(2) . . ?
C28 N9 Fe 126.8(2) . . ?
C28 N9 C24 117.6(3) . . ?
C13 N10 Fe 127.8(2) . . ?
C13 N10 C17 117.2(3) . . ?
C17 N10 Fe 114.9(2) . . ?
C18 O2 C19 115.4(3) . . ?
C29 O4 C30 117.8(3) . . ?

loop_
_geom_bond_atom_site_label_1
_geom_bond_atom_site_label_2
_geom_bond_distance
_geom_bond_site_symmetry_2
_geom_bond_publ_flag
Fe N1 1.998(2) . ?
Fe N3 2.020(2) . ?
Fe N5 2.024(2) . ?
Fe N7 1.998(2) . ?
Fe N9 1.977(2) . ?
Fe N10 1.982(2) . ?
B1 N2 1.551(4) . ?
B1 N4 1.551(4) . ?
B2 N6 1.535(4) . ?
B2 N8 1.560(4) . ?
C1 C2 1.376(5) . ?
C1 N1 1.345(4) . ?
C2 C3 1.377(5) . ?
C3 N2 1.341(4) . ?
C4 C5 1.394(4) . ?
C4 N3 1.336(4) . ?
C5 C6 1.364(5) . ?
C6 N4 1.339(4) . ?
C7 C8 1.387(4) . ?
C7 N5 1.345(4) . ?
C8 C9 1.365(5) . ?
C9 N6 1.348(4) . ?
C10 C11 1.381(5) . ?
C10 N7 1.336(4) . ?
C11 C12 1.377(5) . ?
C12 N8 1.334(4) . ?
C13 C14 1.389(4) . ?
C13 N10 1.345(4) . ?
C14 C15 1.392(4) . ?
C14 C18 1.497(4) . ?
C15 C16 1.377(4) . ?
C16 C17 1.385(4) . ?
C17 C24 1.464(4) . ?
C17 N10 1.359(4) . ?
C18 O1 1.195(4) . ?
C18 O2 1.331(4) . ?
C19 C20 1.494(5) . ?
C19 O2 1.459(4) . ?
C20 C21 1.517(5) . ?
C21 C22 1.557(6) . ?
C22 C23 1.480(7) . ?
C24 C25 1.386(4) . ?
C24 N9 1.360(4) . ?
C25 C26 1.376(4) . ?
C26 C27 1.384(4) . ?
C27 C28 1.394(4) . ?
C27 C29 1.486(4) . ?
C28 N9 1.347(4) . ?
C29 O3 1.209(4) . ?
C29 O4 1.316(4) . ?
C30 C31 1.502(5) . ?
C30 O4 1.459(4) . ?
C31 C32 1.518(5) . ?
C32 C33 1.516(5) . ?
C33 C34 1.515(5) . ?
N1 N2 1.365(3) . ?
N3 N4 1.356(3) . ?
N5 N6 1.358(3) . ?
N7 N8 1.368(3) . ?
